data_7117964
loop_
_publ_author_name
'Geetha Bolla'
'Ashwini Nangia'

_publ_section_title
;
 Multicomponent ternary cocrystals of the sulfonamide group with
 pyridine-amides and lactams
;
_journal_name_full Chem.Commun.
_journal_page_first 15578
_journal_paper_doi 10.1039/C5cc06475A
_journal_volume 51
_journal_year 2015
_chemical_compound_source synthetic
_chemical_formula_moiety C7H7NO4S,C6H6N2O,C6H7NO
_chemical_formula_sum 'C19 H20 N4 O6 S'
_chemical_formula_weight 432.45
_chemical_melting_point 408
_chemical_name_common 'Sulfonamide benzoic acid; picolinamide; 6methyl 2pyridone'
_chemical_name_systematic 'Sulfonamide benzoic acid; picolinamide; 6methyl 2pyridone'
_space_group_IT_number 14
_symmetry_cell_setting monoclinic
_symmetry_space_group_name_Hall '-P 2ybc'
_symmetry_space_group_name_H-M 'P 1 21/c 1'
_atom_sites_solution_hydrogens geom
_atom_sites_solution_primary direct
_atom_sites_solution_secondary difmap
_audit_creation_method SHELXL-97
_audit_update_record
;
2015-07-22 deposited with the CCDC.
2015-08-27 downloaded from the CCDC.
;
_cell_angle_alpha 90.00
_cell_angle_beta 100.021(3)
_cell_angle_gamma 90.00
_cell_formula_units_Z 4
_cell_length_a 11.5333(3)
_cell_length_b 7.91065(17)
_cell_length_c 22.4905(7)
_cell_measurement_reflns_used 3917
_cell_measurement_temperature 298(2)
_cell_measurement_theta_max 71.5330
_cell_measurement_theta_min 4.0710
_cell_volume 2020.64(9)
_computing_structure_refinement 'SHELXL-97 (Sheldrick, 1997)'
_computing_structure_solution 'SHELXS-97 (Sheldrick, 1990)'
_diffrn_ambient_temperature 298(2)
_diffrn_measured_fraction_theta_full 0.943
_diffrn_measured_fraction_theta_max 0.943
_diffrn_measurement_device_type 'Xcalibur, Eos, Gemini'
_diffrn_measurement_method '\w scans'
_diffrn_radiation_monochromator graphite
_diffrn_radiation_source 'fine-focus sealed tube'
_diffrn_radiation_type CuK\a
_diffrn_radiation_wavelength 1.54184
_diffrn_reflns_av_R_equivalents 0.0171
_diffrn_reflns_av_sigmaI/netI 0.0169
_diffrn_reflns_limit_h_max 13
_diffrn_reflns_limit_h_min -13
_diffrn_reflns_limit_k_max 9
_diffrn_reflns_limit_k_min -5
_diffrn_reflns_limit_l_max 26
_diffrn_reflns_limit_l_min -26
_diffrn_reflns_number 6819
_diffrn_reflns_theta_full 67.07
_diffrn_reflns_theta_max 67.07
_diffrn_reflns_theta_min 5.07
_exptl_absorpt_coefficient_mu 1.823
_exptl_absorpt_correction_T_max 1.00000
_exptl_absorpt_correction_T_min 0.57342
_exptl_absorpt_correction_type multi-scan
_exptl_crystal_colour COLORLES
_exptl_crystal_density_diffrn 1.422
_exptl_crystal_density_method 'not measured'
_exptl_crystal_description PLATE
_exptl_crystal_F_000 904
_exptl_crystal_recrystallization_method 'Re-crystallisation from solvent: EtOAc, THF'
_exptl_crystal_size_max 0.22
_exptl_crystal_size_mid 0.20
_exptl_crystal_size_min 0.18
_refine_diff_density_max 0.191
_refine_diff_density_min -0.292
_refine_diff_density_rms 0.040
_refine_ls_extinction_method none
_refine_ls_goodness_of_fit_ref 1.056
_refine_ls_hydrogen_treatment mixed
_refine_ls_matrix_type full
_refine_ls_number_parameters 279
_refine_ls_number_reflns 3412
_refine_ls_number_restraints 0
_refine_ls_restrained_S_all 1.056
_refine_ls_R_factor_all 0.0410
_refine_ls_R_factor_gt 0.0378
_refine_ls_shift/su_max 0.000
_refine_ls_shift/su_mean 0.000
_refine_ls_structure_factor_coef Fsqd
_refine_ls_weighting_details 'calc w=1/[\s^2^(Fo^2^)+(0.0518P)^2^+0.7782P] where P=(Fo^2^+2Fc^2^)/3'
_refine_ls_weighting_scheme calc
_refine_ls_wR_factor_gt 0.1013
_refine_ls_wR_factor_ref 0.1037
_reflns_number_gt 3125
_reflns_number_total 3412
_reflns_threshold_expression >2sigma(I)
_cod_data_source_file c5cc06475a2.cif
_cod_data_source_block SMBAPAMMHP111
_cod_original_cell_volume 2020.65(9)
_cod_database_code 7117964

loop_
_symmetry_equiv_pos_as_xyz
'x, y, z'
'-x, y+1/2, -z+1/2'
'-x, -y, -z'
'x, -y-1/2, z-1/2'

loop_
_atom_site_label
_atom_site_type_symbol
_atom_site_fract_x
_atom_site_fract_y
_atom_site_fract_z
_atom_site_U_iso_or_equiv
_atom_site_adp_type
_atom_site_occupancy
_atom_site_symmetry_multiplicity
_atom_site_calc_flag
_atom_site_refinement_flags
_atom_site_disorder_assembly
_atom_site_disorder_group
S1 S 0.32448(4) 0.54851(5) 0.245855(19) 0.03935(15) Uani 1 1 d . . .
O1 O 0.26036(13) 0.50206(19) 0.29249(6) 0.0505(3) Uani 1 1 d . . .
O2 O 0.31855(15) 0.71843(18) 0.22443(6) 0.0572(4) Uani 1 1 d . . .
O6 O 0.06377(14) 0.68622(18) 0.98681(7) 0.0556(4) Uani 1 1 d . . .
O3 O 0.18361(15) 0.11589(19) -0.01578(6) 0.0596(4) Uani 1 1 d . . .
N5 N 0.04044(14) 0.4784(2) 0.91683(7) 0.0419(4) Uani 1 1 d . . .
H5 H 0.0191 0.4127 0.9434 0.050 Uiso 1 1 calc R . .
N1 N 0.46017(15) 0.5044(2) 0.27064(8) 0.0454(4) Uani 1 1 d . . .
H1A H 0.502(2) 0.526(3) 0.2440(11) 0.054 Uiso 1 1 d . . .
H1B H 0.471(2) 0.402(3) 0.2862(11) 0.054 Uiso 1 1 d . . .
O4 O 0.15443(19) -0.0740(2) 0.05259(7) 0.0740(5) Uani 1 1 d . . .
H4C H 0.1285 -0.1305 0.0227 0.111 Uiso 1 1 calc R . .
C11 C 0.18287(17) 0.0763(2) 0.03581(8) 0.0413(4) Uani 1 1 d . . .
C13 C 0.06977(16) 0.6415(2) 0.93374(9) 0.0422(4) Uani 1 1 d . . .
C14 C 0.21651(15) 0.1931(2) 0.08815(8) 0.0371(4) Uani 1 1 d . . .
C15 C 0.26408(19) 0.4734(2) 0.12536(8) 0.0451(4) Uani 1 1 d . . .
H15 H 0.2752 0.5876 0.1182 0.054 Uiso 1 1 calc R . .
C17 C 0.2301(2) 0.1341(3) 0.14730(9) 0.0508(5) Uani 1 1 d . . .
H17 H 0.2191 0.0200 0.1546 0.061 Uiso 1 1 calc R . .
C18 C 0.23442(18) 0.3626(2) 0.07779(8) 0.0445(4) Uani 1 1 d . . .
H18 H 0.2264 0.4023 0.0384 0.053 Uiso 1 1 calc R . .
C20 C 0.04251(17) 0.4129(3) 0.86125(9) 0.0439(4) Uani 1 1 d . . .
C21 C 0.27705(15) 0.4128(2) 0.18375(8) 0.0367(4) Uani 1 1 d . . .
C22 C 0.10443(19) 0.7454(3) 0.88943(10) 0.0523(5) Uani 1 1 d . . .
H22 H 0.1252 0.8573 0.8983 0.063 Uiso 1 1 calc R . .
C23 C 0.0064(2) 0.2340(3) 0.85098(10) 0.0601(6) Uani 1 1 d . . .
H23A H 0.0367 0.1687 0.8862 0.090 Uiso 1 1 calc R . .
H23B H 0.0370 0.1906 0.8170 0.090 Uiso 1 1 calc R . .
H23C H -0.0780 0.2269 0.8431 0.090 Uiso 1 1 calc R . .
C24 C 0.2596(2) 0.2433(3) 0.19469(8) 0.0502(5) Uani 1 1 d . . .
H24 H 0.2678 0.2038 0.2342 0.060 Uiso 1 1 calc R . .
C27 C 0.1077(2) 0.6820(3) 0.83352(11) 0.0631(6) Uani 1 1 d . . .
H27 H 0.1311 0.7516 0.8044 0.076 Uiso 1 1 calc R . .
C29 C 0.0769(2) 0.5156(3) 0.81899(10) 0.0572(5) Uani 1 1 d . . .
H29 H 0.0797 0.4745 0.7805 0.069 Uiso 1 1 calc R . .
O5 O 0.56944(14) 0.65438(19) 0.17399(6) 0.0564(4) Uani 1 1 d . . .
N3 N 0.64255(14) 0.4755(2) 0.04103(7) 0.0448(4) Uani 1 1 d . . .
N2 N 0.66866(16) 0.7620(2) 0.10531(8) 0.0509(4) Uani 1 1 d . . .
H2A H 0.6775 0.8582 0.1234 0.061 Uiso 1 1 calc R . .
H2B H 0.6969 0.7461 0.0728 0.061 Uiso 1 1 calc R . .
C12 C 0.60130(15) 0.4758(2) 0.09308(8) 0.0369(4) Uani 1 1 d . . .
C16 C 0.55266(18) 0.3354(3) 0.11567(9) 0.0454(4) Uani 1 1 d . . .
H16 H 0.5247 0.3411 0.1520 0.055 Uiso 1 1 calc R . .
C19 C 0.61192(16) 0.6391(2) 0.12744(8) 0.0394(4) Uani 1 1 d . . .
C25 C 0.58827(19) 0.1845(3) 0.02998(10) 0.0535(5) Uani 1 1 d . . .
H25 H 0.5854 0.0860 0.0072 0.064 Uiso 1 1 calc R . .
C26 C 0.54630(19) 0.1869(3) 0.08345(10) 0.0524(5) Uani 1 1 d . . .
H26 H 0.5142 0.0901 0.0976 0.063 Uiso 1 1 calc R . .
C28 C 0.63468(19) 0.3306(3) 0.01085(9) 0.0522(5) Uani 1 1 d . . .
H28 H 0.6624 0.3277 -0.0256 0.063 Uiso 1 1 calc R . .

loop_
_atom_site_aniso_label
_atom_site_aniso_U_11
_atom_site_aniso_U_22
_atom_site_aniso_U_33
_atom_site_aniso_U_23
_atom_site_aniso_U_13
_atom_site_aniso_U_12
S1 0.0535(3) 0.0347(2) 0.0319(2) -0.00380(16) 0.01334(19) 0.00219(18)
O1 0.0612(9) 0.0561(8) 0.0393(7) -0.0043(6) 0.0230(6) 0.0070(7)
O2 0.0891(11) 0.0363(7) 0.0474(8) -0.0020(6) 0.0154(7) 0.0051(7)
O6 0.0727(10) 0.0466(8) 0.0501(8) -0.0124(6) 0.0180(7) -0.0228(7)
O3 0.0898(11) 0.0548(9) 0.0369(7) -0.0059(6) 0.0186(7) -0.0176(8)
N5 0.0483(9) 0.0409(8) 0.0379(8) 0.0023(6) 0.0113(7) -0.0107(7)
N1 0.0519(10) 0.0473(9) 0.0383(8) -0.0045(7) 0.0115(7) -0.0047(8)
O4 0.1251(16) 0.0561(9) 0.0418(8) -0.0088(7) 0.0171(9) -0.0438(10)
C11 0.0434(10) 0.0440(10) 0.0382(10) -0.0037(8) 0.0115(8) -0.0088(8)
C13 0.0396(9) 0.0406(10) 0.0464(10) -0.0015(8) 0.0072(8) -0.0066(7)
C14 0.0356(9) 0.0418(9) 0.0344(9) -0.0023(7) 0.0081(7) -0.0051(7)
C15 0.0663(12) 0.0325(9) 0.0375(9) 0.0018(7) 0.0122(9) -0.0001(8)
C17 0.0700(13) 0.0392(10) 0.0415(10) 0.0024(8) 0.0049(9) -0.0183(9)
C18 0.0608(12) 0.0430(10) 0.0299(9) 0.0025(7) 0.0085(8) -0.0016(9)
C20 0.0449(10) 0.0464(10) 0.0408(10) -0.0023(8) 0.0085(8) -0.0030(8)
C21 0.0389(9) 0.0394(9) 0.0330(9) -0.0015(7) 0.0094(7) 0.0004(7)
C22 0.0557(12) 0.0418(10) 0.0590(12) 0.0071(9) 0.0083(10) -0.0087(9)
C23 0.0790(15) 0.0519(12) 0.0503(12) -0.0080(10) 0.0138(11) -0.0120(11)
C24 0.0708(13) 0.0471(11) 0.0315(9) 0.0042(8) 0.0055(9) -0.0144(10)
C27 0.0745(15) 0.0642(14) 0.0531(13) 0.0179(11) 0.0186(11) -0.0145(12)
C29 0.0691(14) 0.0649(14) 0.0409(11) 0.0002(10) 0.0183(10) -0.0080(11)
O5 0.0757(10) 0.0533(8) 0.0483(8) -0.0082(7) 0.0332(7) -0.0100(7)
N3 0.0504(9) 0.0489(9) 0.0376(8) -0.0030(7) 0.0147(7) -0.0027(7)
N2 0.0716(11) 0.0413(9) 0.0455(9) -0.0040(7) 0.0265(8) -0.0046(8)
C12 0.0357(9) 0.0425(9) 0.0329(8) 0.0014(7) 0.0066(7) 0.0041(7)
C16 0.0522(11) 0.0466(10) 0.0402(10) 0.0039(8) 0.0156(8) 0.0013(8)
C19 0.0432(10) 0.0418(10) 0.0347(9) 0.0015(7) 0.0109(7) 0.0028(8)
C25 0.0556(12) 0.0484(11) 0.0574(12) -0.0150(10) 0.0121(10) -0.0053(9)
C26 0.0571(12) 0.0421(11) 0.0598(12) 0.0022(9) 0.0154(10) -0.0048(9)
C28 0.0594(12) 0.0576(12) 0.0434(10) -0.0113(9) 0.0192(9) -0.0065(10)

loop_
_atom_type_symbol
_atom_type_description
_atom_type_scat_dispersion_real
_atom_type_scat_dispersion_imag
_atom_type_scat_source
C C 0.0181 0.0091 'International Tables Vol C Tables 4.2.6.8 and 6.1.1.4'
H H 0.0000 0.0000 'International Tables Vol C Tables 4.2.6.8 and 6.1.1.4'
N N 0.0311 0.0180 'International Tables Vol C Tables 4.2.6.8 and 6.1.1.4'
O O 0.0492 0.0322 'International Tables Vol C Tables 4.2.6.8 and 6.1.1.4'
S S 0.3331 0.5567 'International Tables Vol C Tables 4.2.6.8 and 6.1.1.4'

loop_
_geom_angle_atom_site_label_1
_geom_angle_atom_site_label_2
_geom_angle_atom_site_label_3
_geom_angle
_geom_angle_site_symmetry_1
_geom_angle_site_symmetry_3
O2 S1 O1 119.26(9) . .
O2 S1 N1 108.00(10) . .
O1 S1 N1 106.63(9) . .
O2 S1 C21 108.35(8) . .
O1 S1 C21 107.10(9) . .
N1 S1 C21 106.90(8) . .
C20 N5 C13 124.88(17) . .
O3 C11 O4 124.03(18) . .
O3 C11 C14 123.69(17) . .
O4 C11 C14 112.27(16) . .
O6 C13 N5 118.43(17) . .
O6 C13 C22 125.39(18) . .
N5 C13 C22 116.18(18) . .
C18 C14 C17 119.38(17) . .
C18 C14 C11 119.53(16) . .
C17 C14 C11 121.09(17) . .
C18 C15 C21 119.21(17) . .
C24 C17 C14 120.26(18) . .
C15 C18 C14 120.65(17) . .
N5 C20 C29 117.98(19) . .
N5 C20 C23 117.29(18) . .
C29 C20 C23 124.73(19) . .
C15 C21 C24 120.67(17) . .
C15 C21 S1 120.47(14) . .
C24 C21 S1 118.77(14) . .
C27 C22 C13 119.9(2) . .
C17 C24 C21 119.82(17) . .
C22 C27 C29 121.3(2) . .
C20 C29 C27 119.7(2) . .
C28 N3 C12 116.43(17) . .
N3 C12 C16 123.38(17) . .
N3 C12 C19 116.25(16) . .
C16 C12 C19 120.36(16) . .
C26 C16 C12 118.75(18) . .
O5 C19 N2 122.95(18) . .
O5 C19 C12 120.78(17) . .
N2 C19 C12 116.28(15) . .
C26 C25 C28 118.6(2) . .
C25 C26 C16 118.61(19) . .
N3 C28 C25 124.22(19) . .

loop_
_geom_bond_atom_site_label_1
_geom_bond_atom_site_label_2
_geom_bond_distance
_geom_bond_site_symmetry_2
S1 O2 1.4256(15) .
S1 O1 1.4323(14) .
S1 N1 1.6057(18) .
S1 C21 1.7709(18) .
O6 C13 1.258(2) .
O3 C11 1.203(2) .
N5 C20 1.357(2) .
N5 C13 1.371(2) .
O4 C11 1.306(2) .
C11 C14 1.493(2) .
C13 C22 1.402(3) .
C14 C18 1.383(3) .
C14 C17 1.393(3) .
C15 C18 1.379(3) .
C15 C21 1.381(3) .
C17 C24 1.368(3) .
C20 C29 1.361(3) .
C20 C23 1.482(3) .
C21 C24 1.385(3) .
C22 C27 1.360(3) .
C27 C29 1.387(3) .
O5 C19 1.237(2) .
N3 C28 1.328(3) .
N3 C12 1.338(2) .
N2 C19 1.317(2) .
C12 C16 1.380(3) .
C12 C19 1.500(2) .
C16 C26 1.376(3) .
C25 C26 1.372(3) .
C25 C28 1.374(3) .
